data_7020503
loop_
_publ_author_name
'Armstrong, Jennifer A.'
'Williams, Edward R.'
'Weller, Mark T.'

_publ_section_title
;
 Cobalt(ii) fluorophosphate frameworks.
;
_journal_issue 46
_journal_name_full 'Dalton transactions (Cambridge, England : 2003)'
_journal_page_first 14180
_journal_page_last 14187
_journal_paper_doi 10.1039/c2dt31734f
_journal_volume 41
_journal_year 2012
_chemical_formula_sum 'C4 H19.04 Co4 F N4 O17 P4'
_chemical_formula_weight 773.87
_space_group_IT_number 63
_symmetry_cell_setting orthorhombic
_symmetry_space_group_name_Hall '-C 2c 2'
_symmetry_space_group_name_H-M 'C m c m'
_atom_sites_solution_hydrogens geom
_atom_sites_solution_primary direct
_atom_sites_solution_secondary difmap
_audit_creation_method SHELXL-97
_audit_update_record
;
2012-06-08 # Formatted by publCIF
;
_cell_angle_alpha 90.00
_cell_angle_beta 90.00
_cell_angle_gamma 90.00
_cell_formula_units_Z 4
_cell_length_a 14.8737(6)
_cell_length_b 9.6815(4)
_cell_length_c 13.6354(7)
_cell_measurement_reflns_used 3289
_cell_measurement_temperature 120(2)
_cell_measurement_theta_max 27.48
_cell_measurement_theta_min 2.91
_cell_volume 1963.49(15)
_computing_structure_refinement 'SHELXL-97 (Sheldrick, 2008)'
_diffrn_ambient_temperature 120(2)
_diffrn_detector_area_resol_mean 9.091
_diffrn_measured_fraction_theta_full 0.997
_diffrn_measured_fraction_theta_max 0.997
_diffrn_measurement_device_type 'Bruker-Nonius Roper CCD camera on \k-goniostat'
_diffrn_measurement_method '\f & \w scans'
_diffrn_radiation_monochromator graphite
_diffrn_radiation_source 'Bruker-Nonius FR591 rotating anode'
_diffrn_radiation_type MoK\a
_diffrn_radiation_wavelength 0.71073
_diffrn_reflns_av_R_equivalents 0.0813
_diffrn_reflns_av_sigmaI/netI 0.0632
_diffrn_reflns_limit_h_max 17
_diffrn_reflns_limit_h_min -19
_diffrn_reflns_limit_k_max 10
_diffrn_reflns_limit_k_min -12
_diffrn_reflns_limit_l_max 17
_diffrn_reflns_limit_l_min -16
_diffrn_reflns_number 8368
_diffrn_reflns_theta_full 27.50
_diffrn_reflns_theta_max 27.50
_diffrn_reflns_theta_min 2.92
_exptl_absorpt_coefficient_mu 3.753
_exptl_absorpt_correction_T_max 0.9366
_exptl_absorpt_correction_T_min 0.9217
_exptl_absorpt_correction_type multi-scan
_exptl_crystal_colour blue
_exptl_crystal_density_diffrn 2.618
_exptl_crystal_density_method 'not measured'
_exptl_crystal_description block
_exptl_crystal_F_000 1288
_exptl_crystal_size_max 0.03
_exptl_crystal_size_mid 0.02
_exptl_crystal_size_min 0.02
_refine_diff_density_max 0.852
_refine_diff_density_min -0.905
_refine_diff_density_rms 0.204
_refine_ls_extinction_method none
_refine_ls_goodness_of_fit_ref 1.179
_refine_ls_hydrogen_treatment constr
_refine_ls_matrix_type full
_refine_ls_number_parameters 93
_refine_ls_number_reflns 1224
_refine_ls_number_restraints 0
_refine_ls_restrained_S_all 1.179
_refine_ls_R_factor_all 0.0661
_refine_ls_R_factor_gt 0.0472
_refine_ls_shift/su_max 0.037
_refine_ls_shift/su_mean 0.006
_refine_ls_structure_factor_coef Fsqd
_refine_ls_weighting_details 'calc w=1/[\s^2^(Fo^2^)+(0.0377P)^2^+13.7974P] where P=(Fo^2^+2Fc^2^)/3'
_refine_ls_weighting_scheme calc
_refine_ls_wR_factor_gt 0.1064
_refine_ls_wR_factor_ref 0.1172
_reflns_number_gt 967
_reflns_number_total 1224
_reflns_threshold_expression >2\s(I)
_cod_data_source_file c2dt31734f_9.cif
_cod_data_source_block 2010jaa0049_cmcm
_cod_original_sg_symbol_H-M Cmcm
_cod_database_code 7020503

loop_
_symmetry_equiv_pos_as_xyz
'x, y, z'
'-x, -y, z+1/2'
'-x, y, -z+1/2'
'x, -y, -z'
'x+1/2, y+1/2, z'
'-x+1/2, -y+1/2, z+1/2'
'-x+1/2, y+1/2, -z+1/2'
'x+1/2, -y+1/2, -z'
'-x, -y, -z'
'x, y, -z-1/2'
'x, -y, z-1/2'
'-x, y, z'
'-x+1/2, -y+1/2, -z'
'x+1/2, y+1/2, -z-1/2'
'x+1/2, -y+1/2, z-1/2'
'-x+1/2, y+1/2, z'

loop_
_atom_site_label
_atom_site_type_symbol
_atom_site_fract_x
_atom_site_fract_y
_atom_site_fract_z
_atom_site_U_iso_or_equiv
_atom_site_adp_type
_atom_site_occupancy
_atom_site_symmetry_multiplicity
_atom_site_calc_flag
_atom_site_refinement_flags
OW1 O 0.0000 0.0829(10) 0.7500 0.042(2) Uani 1 4 d S
N2 N 0.1710(3) 0.0751(5) 0.6081(4) 0.0348(14) Uani 1 1 d .
H2A H 0.1741 0.1582 0.6357 0.052 Uiso 0.92 1 calc PR
H2B H 0.1845 0.0108 0.6523 0.052 Uiso 0.92 1 calc PR
H2C H 0.1155 0.0609 0.5858 0.052 Uiso 0.92 1 calc PR
C1 C 0.2649(4) 0.4326(6) 0.4740(5) 0.0376(16) Uani 1 1 d .
H1A H 0.2791 0.3603 0.5208 0.045 Uiso 1 1 calc R
H1B H 0.2049 0.4150 0.4492 0.045 Uiso 1 1 calc R
Co1 Co 0.12968(6) 0.70928(8) 0.7500 0.0097(3) Uani 1 2 d S
Co2 Co 0.0000 0.44880(9) 0.61241(7) 0.0119(3) Uani 1 2 d S
P3 P 0.0000 0.22600(17) 0.42674(13) 0.0120(4) Uani 1 2 d S
P4 P 0.16173(10) 0.38156(16) 0.7500 0.0093(4) Uani 1 2 d S
O1 O 0.1940(3) 0.5329(4) 0.7500 0.0122(10) Uani 1 2 d S
O2 O 0.1070(2) 0.3533(3) 0.6570(3) 0.0161(8) Uani 1 1 d .
O3 O 0.0000 0.6243(5) 0.5351(4) 0.0166(10) Uani 1 2 d S
O4 O 0.0855(2) 0.1960(3) 0.3686(3) 0.0174(8) Uani 1 1 d .
F1 F 0.0000 0.5822(5) 0.7500 0.0102(11) Uani 1 4 d S
F2 F 0.0000 0.1296(5) 0.5177(4) 0.0321(11) Uani 1 2 d S
O5 O 0.2430(3) 0.2874(4) 0.7500 0.0240(13) Uani 1 2 d S

loop_
_atom_site_aniso_label
_atom_site_aniso_U_11
_atom_site_aniso_U_22
_atom_site_aniso_U_33
_atom_site_aniso_U_23
_atom_site_aniso_U_13
_atom_site_aniso_U_12
OW1 0.048(6) 0.045(5) 0.032(5) 0.000 0.000 0.000
N2 0.016(2) 0.025(2) 0.064(4) -0.025(2) -0.021(2) 0.0090(19)
C1 0.032(3) 0.050(4) 0.031(4) 0.021(3) -0.016(3) -0.029(3)
Co1 0.0079(4) 0.0088(4) 0.0125(5) 0.000 0.000 -0.0003(3)
Co2 0.0090(4) 0.0156(5) 0.0111(5) -0.0028(4) 0.000 0.000
P3 0.0097(8) 0.0126(8) 0.0136(10) 0.0054(7) 0.000 0.000
P4 0.0069(7) 0.0081(8) 0.0128(9) 0.000 0.000 0.0008(6)
O1 0.009(2) 0.008(2) 0.019(3) 0.000 0.000 -0.0009(17)
O2 0.0140(16) 0.0170(17) 0.017(2) -0.0078(14) -0.0031(14) -0.0006(14)
O3 0.017(2) 0.020(2) 0.013(3) -0.005(2) 0.000 0.000
O4 0.0166(17) 0.0136(16) 0.022(2) 0.0054(14) 0.0038(15) 0.0051(14)
F1 0.009(2) 0.008(2) 0.013(3) 0.000 0.000 0.000
F2 0.028(2) 0.036(3) 0.032(3) 0.013(2) 0.000 0.000
O5 0.011(2) 0.010(2) 0.052(4) 0.000 0.000 0.0029(19)

loop_
_atom_type_symbol
_atom_type_description
_atom_type_scat_dispersion_real
_atom_type_scat_dispersion_imag
_atom_type_scat_source
O O 0.0106 0.0060 'International Tables Vol C Tables 4.2.6.8 and 6.1.1.4'
F F 0.0171 0.0103 'International Tables Vol C Tables 4.2.6.8 and 6.1.1.4'
P P 0.1023 0.0942 'International Tables Vol C Tables 4.2.6.8 and 6.1.1.4'
Co Co 0.3494 0.9721 'International Tables Vol C Tables 4.2.6.8 and 6.1.1.4'
C C 0.0033 0.0016 'International Tables Vol C Tables 4.2.6.8 and 6.1.1.4'
N N 0.0061 0.0033 'International Tables Vol C Tables 4.2.6.8 and 6.1.1.4'
H H 0.0000 0.0000 'International Tables Vol C Tables 4.2.6.8 and 6.1.1.4'

loop_
_geom_angle_atom_site_label_1
_geom_angle_atom_site_label_2
_geom_angle_atom_site_label_3
_geom_angle
_geom_angle_site_symmetry_1
_geom_angle_site_symmetry_3
C1 N2 H2A 109.5 13_556 .
C1 N2 H2B 109.5 13_556 .
H2A N2 H2B 109.5 . .
C1 N2 H2C 109.5 13_556 .
H2A N2 H2C 109.5 . .
H2B N2 H2C 109.5 . .
N2 C1 C1 114.0(5) 13_556 4_566
N2 C1 H1A 108.8 13_556 .
C1 C1 H1A 108.8 4_566 .
N2 C1 H1B 108.8 13_556 .
C1 C1 H1B 108.7 4_566 .
H1A C1 H1B 107.6 . .
O1 Co1 O4 124.66(10) . 11_566
O1 Co1 O4 124.66(10) . 4_566
O4 Co1 O4 110.2(2) 11_566 4_566
O1 Co1 O5 82.54(18) . 7_556
O4 Co1 O5 97.88(12) 11_566 7_556
O4 Co1 O5 97.88(12) 4_566 7_556
O1 Co1 F1 86.72(16) . .
O4 Co1 F1 88.21(11) 11_566 .
O4 Co1 F1 88.21(11) 4_566 .
O5 Co1 F1 169.26(17) 7_556 .
O2 Co2 O2 110.4(2) . 12
O2 Co2 O3 124.78(10) . .
O2 Co2 O3 124.78(10) 12 .
O2 Co2 O3 97.89(12) . 9_566
O2 Co2 O3 97.89(12) 12 9_566
O3 Co2 O3 77.6(2) . 9_566
O2 Co2 F1 90.71(12) . .
O2 Co2 F1 90.71(12) 12 .
O3 Co2 F1 87.25(17) . .
O3 Co2 F1 164.84(17) 9_566 .
O4 P3 O4 112.8(3) 12 .
O4 P3 O3 110.76(16) 12 9_566
O4 P3 O3 110.76(17) . 9_566
O4 P3 F2 107.52(17) 12 .
O4 P3 F2 107.52(17) . .
O3 P3 F2 107.2(3) 9_566 .
O5 P4 O2 108.49(16) . .
O5 P4 O2 108.49(16) . 10_557
O2 P4 O2 111.8(3) . 10_557
O5 P4 O1 108.9(3) . .
O2 P4 O1 109.57(16) . .
O2 P4 O1 109.57(16) 10_557 .
P4 O1 Co1 132.6(3) . .
P4 O2 Co2 127.7(2) . .
P3 O3 Co2 128.5(3) 9_566 .
P3 O3 Co2 129.1(3) 9_566 9_566
Co2 O3 Co2 102.4(2) . 9_566
P3 O4 Co1 128.0(2) . 11_565
Co2 F1 Co2 110.9(2) . 10_557
Co2 F1 Co1 107.754(16) . .
Co2 F1 Co1 107.754(16) 10_557 .
Co2 F1 Co1 107.754(16) . 3_556
Co2 F1 Co1 107.754(16) 10_557 3_556
Co1 F1 Co1 114.9(2) . 3_556
P4 O5 Co1 164.8(3) . 7_546

loop_
_geom_bond_atom_site_label_1
_geom_bond_atom_site_label_2
_geom_bond_distance
_geom_bond_site_symmetry_2
N2 C1 1.473(8) 13_556
N2 H2A 0.8900 .
N2 H2B 0.8900 .
N2 H2C 0.8900 .
C1 N2 1.473(8) 13_556
C1 C1 1.485(13) 4_566
C1 H1A 0.9700 .
C1 H1B 0.9700 .
Co1 O1 1.958(4) .
Co1 O4 1.971(3) 11_566
Co1 O4 1.971(3) 4_566
Co1 O5 2.039(5) 7_556
Co1 F1 2.288(3) .
Co2 O2 1.938(3) .
Co2 O2 1.938(3) 12
Co2 O3 1.999(5) .
Co2 O3 2.133(5) 9_566
Co2 F1 2.278(3) .
P3 O4 1.526(3) 12
P3 O4 1.526(3) .
P3 O3 1.540(5) 9_566
P3 F2 1.552(5) .
P4 O5 1.514(5) .
P4 O2 1.532(3) .
P4 O2 1.532(3) 10_557
P4 O1 1.541(4) .
O3 P3 1.540(5) 9_566
O3 Co2 2.133(5) 9_566
O4 Co1 1.971(3) 11_565
F1 Co2 2.278(3) 10_557
F1 Co1 2.288(3) 3_556
O5 Co1 2.039(5) 7_546
